data_2020791
loop_
_publ_author_name
'Zarei, Seyed Amir'
'Piltan, Mohammad'
'Mashhun, Asmar'
'Rudbari, Hadi Amiri'
'Bruno, Giuseppe'

_publ_section_title
;
 2,2'-[(Disulfanediyl)bis{5-[(1<i>E</i>)-(2-hydroxybenzylidene)amino]-1,3-thiazole-4,2-diyl}]diphenol:
 synthesis, crystal structure and calculation of molecular
 hyperpolarizability
;
_journal_coeditor_code UK3134
_journal_issue 8
_journal_name_full 'Acta Crystallographica Section C'
_journal_page_first
;
;
_journal_paper_doi 10.1107/S2053229617008257
_journal_volume 73
_journal_year 2017
_chemical_formula_iupac 'C32 H22 N4 O4 S4'
_chemical_formula_moiety 'C32 H22 N4 O4 S4'
_chemical_formula_sum 'C32 H22 N4 O4 S4'
_chemical_formula_weight 654.77
_chemical_name_common 2,2'-(Disulfanediylbis{5-[(1<i>E</i>)-(2-hydroxybenzylidene)amino]-1,3-thiazole-4,2-diyl})diphenol
_chemical_name_systematic
2-[5-[(<i>E</i>)-(2-Hydroxybenzylidene)amino]-4-(2-{5-[(<i>E</i>)-(2-hydroxybenzylidene)amino]-2-(2-hydroxyphenyl)-1,3-thiazol-4-yl}disulfanyl)-1,3-thiazol-2-yl]phenol
_space_group_crystal_system monoclinic
_space_group_IT_number 13
_space_group_name_Hall '-P 2yc'
_space_group_name_H-M_alt 'P 1 2/c 1'
_symmetry_space_group_name_Hall '-P 2yc'
_symmetry_space_group_name_H-M 'P 1 2/c 1'
_atom_sites_solution_hydrogens mixed
_audit_creation_method SHELXL-2016/6
_cell_angle_alpha 90
_cell_angle_beta 96.933(3)
_cell_angle_gamma 90
_cell_formula_units_Z 2
_cell_length_a 13.1813(7)
_cell_length_b 7.2661(4)
_cell_length_c 15.6283(8)
_cell_measurement_reflns_used 7100
_cell_measurement_temperature 298(2)
_cell_measurement_theta_max 26.0
_cell_measurement_theta_min 2.6
_cell_volume 1485.88(14)
_computing_cell_refinement
;
SAINT (Bruker, 2007)
;
_computing_data_collection
;
APEX2 (Bruker, 2007)
;
_computing_data_reduction
;
SAINT (Bruker, 2007)
;
_computing_molecular_graphics
;
XPW (Siemens, 1996)
;
_computing_publication_material
;
WinGX (Farrugia, 2012)
;
_computing_structure_refinement
;
SHELXL2016 (Sheldrick, 2015)
;
_computing_structure_solution
;
SHELXS97 (Sheldrick, 2008)
;
_diffrn_ambient_temperature 298(2)
_diffrn_measured_fraction_theta_full 1.000
_diffrn_measured_fraction_theta_max 1.000
_diffrn_measurement_device_type 'Bruker APEXII CCD'
_diffrn_measurement_method '\f and \w scans'
_diffrn_radiation_type MoK\a
_diffrn_radiation_wavelength 0.71073
_diffrn_reflns_av_R_equivalents 0.0524
_diffrn_reflns_limit_h_max 16
_diffrn_reflns_limit_h_min -16
_diffrn_reflns_limit_k_max 8
_diffrn_reflns_limit_k_min -8
_diffrn_reflns_limit_l_max 19
_diffrn_reflns_limit_l_min -19
_diffrn_reflns_number 46264
_diffrn_reflns_theta_full 25.242
_diffrn_reflns_theta_max 25.995
_diffrn_reflns_theta_min 2.626
_exptl_absorpt_coefficient_mu 0.366
_exptl_absorpt_correction_T_max 0.7449
_exptl_absorpt_correction_T_min 0.6472
_exptl_absorpt_correction_type multi-scan
_exptl_absorpt_process_details
;
(SADABS; Bruker, 2008)
;
_exptl_crystal_colour brown
_exptl_crystal_density_diffrn 1.463
_exptl_crystal_description irregular
_exptl_crystal_F_000 676
_exptl_crystal_size_max 0.23
_exptl_crystal_size_mid 0.15
_exptl_crystal_size_min 0.11
_refine_diff_density_max 0.369
_refine_diff_density_min -0.225
_refine_ls_extinction_method none
_refine_ls_goodness_of_fit_ref 1.041
_refine_ls_hydrogen_treatment mixed
_refine_ls_matrix_type full
_refine_ls_number_parameters 207
_refine_ls_number_reflns 2918
_refine_ls_number_restraints 0
_refine_ls_restrained_S_all 1.041
_refine_ls_R_factor_all 0.0641
_refine_ls_R_factor_gt 0.0413
_refine_ls_shift/su_max 0.002
_refine_ls_shift/su_mean 0.000
_refine_ls_structure_factor_coef Fsqd
_refine_ls_weighting_details 'w=1/[\s^2^(Fo^2^)+(0.0712P)^2^+0.3626P] where P=(Fo^2^+2Fc^2^)/3'
_refine_ls_weighting_scheme calc
_refine_ls_wR_factor_gt 0.1116
_refine_ls_wR_factor_ref 0.1296
_reflns_number_gt 2127
_reflns_number_total 2918
_reflns_threshold_expression 'I > 2\s(I)'
_cod_data_source_file uk3134sup1.cif
_cod_data_source_block I
_cod_database_code 2020791
_shelx_space_group_comment
;
The symmetry employed for this shelxl refinement is uniquely defined
by the following loop, which should always be used as a source of
symmetry information in preference to the above space-group names.
They are only intended as comments.
;

loop_
_space_group_symop_operation_xyz
'x, y, z'
'-x, y, -z+1/2'
'-x, -y, -z'
'x, -y, z-1/2'

loop_
_atom_site_type_symbol
_atom_site_label
_atom_site_fract_x
_atom_site_fract_y
_atom_site_fract_z
_atom_site_U_iso_or_equiv
_atom_site_adp_type
_atom_site_calc_flag
_atom_site_occupancy
S S1 0.51227(4) 0.27182(8) 0.40014(4) 0.0504(2) Uani d 1
S S2 0.45256(5) -0.26435(9) 0.29971(5) 0.0680(3) Uani d 1
O O1 0.20486(15) -0.0275(3) 0.18068(13) 0.0707(5) Uani d 1
C C1 0.60088(16) 0.1073(3) 0.44137(14) 0.0476(5) Uani d 1
C C2 0.68782(17) 0.1542(3) 0.50469(14) 0.0486(5) Uani d 1
C C3 0.71056(19) 0.3356(4) 0.52755(15) 0.0581(6) Uani d 1
H H3 0.670628 0.429445 0.500667 0.070 Uiso calc 1
C C4 0.7905(2) 0.3802(4) 0.58887(17) 0.0695(7) Uani d 1
H H4 0.804961 0.502434 0.603168 0.083 Uiso calc 1
C C5 0.8494(2) 0.2387(5) 0.62913(18) 0.0724(8) Uani d 1
H H5 0.902945 0.266913 0.671441 0.087 Uiso calc 1
C C6 0.82965(19) 0.0594(4) 0.60741(16) 0.0664(7) Uani d 1
H H6 0.869725 -0.033344 0.635078 0.080 Uiso calc 1
C C7 0.75044(18) 0.0143(4) 0.54450(15) 0.0554(6) Uani d 1
O O2 0.73547(15) -0.1661(3) 0.52538(14) 0.0717(6) Uani d 1
N N1 0.58145(14) -0.0592(3) 0.41213(12) 0.0527(5) Uani d 1
C C8 0.49473(18) -0.0641(3) 0.35449(15) 0.0509(6) Uani d 1
C C9 0.44575(16) 0.1005(3) 0.33905(14) 0.0469(5) Uani d 1
N N2 0.35841(14) 0.1230(3) 0.28175(12) 0.0494(5) Uani d 1
C C10 0.31827(17) 0.2798(3) 0.26292(15) 0.0509(6) Uani d 1
H H10 0.349447 0.384448 0.288246 0.061 Uiso calc 1
C C11 0.22652(17) 0.3003(3) 0.20390(15) 0.0506(6) Uani d 1
C C12 0.17275(18) 0.1465(4) 0.16608(15) 0.0551(6) Uani d 1
C C13 0.0829(2) 0.1748(5) 0.11118(17) 0.0744(8) Uani d 1
H H13 0.046400 0.074815 0.086368 0.089 Uiso calc 1
C C14 0.0483(2) 0.3503(6) 0.09371(19) 0.0872(10) Uani d 1
H H14 -0.012374 0.367658 0.057622 0.105 Uiso calc 1
C C15 0.1012(2) 0.5014(5) 0.1283(2) 0.0884(10) Uani d 1
H H15 0.077111 0.619459 0.114700 0.106 Uiso calc 1
C C16 0.1895(2) 0.4769(4) 0.18286(17) 0.0687(7) Uani d 1
H H16 0.225294 0.578972 0.206231 0.082 Uiso calc 1
H H1 0.266(2) -0.023(4) 0.2164(19) 0.096(11) Uiso d 1
H H2 0.688(3) -0.178(5) 0.481(2) 0.112(13) Uiso d 1

loop_
_atom_site_aniso_label
_atom_site_aniso_U_11
_atom_site_aniso_U_22
_atom_site_aniso_U_33
_atom_site_aniso_U_12
_atom_site_aniso_U_13
_atom_site_aniso_U_23
S1 0.0485(3) 0.0457(4) 0.0547(4) 0.0055(3) -0.0040(3) 0.0009(3)
S2 0.0691(5) 0.0375(4) 0.0913(5) -0.0119(3) -0.0152(4) 0.0110(3)
O1 0.0663(12) 0.0606(13) 0.0809(13) -0.0114(9) -0.0092(10) 0.0013(10)
C1 0.0459(12) 0.0463(13) 0.0500(12) 0.0029(10) 0.0030(10) 0.0083(10)
C2 0.0422(12) 0.0549(14) 0.0480(12) 0.0016(10) 0.0021(10) 0.0051(11)
C3 0.0534(14) 0.0624(16) 0.0571(14) 0.0005(12) 0.0015(11) 0.0016(12)
C4 0.0641(17) 0.076(2) 0.0673(16) -0.0113(15) 0.0021(14) -0.0085(15)
C5 0.0548(16) 0.102(3) 0.0584(16) -0.0099(16) -0.0037(12) -0.0016(16)
C6 0.0478(14) 0.089(2) 0.0604(15) 0.0054(14) -0.0022(12) 0.0152(15)
C7 0.0465(13) 0.0662(17) 0.0529(13) 0.0019(12) 0.0032(11) 0.0107(12)
O2 0.0712(13) 0.0596(13) 0.0789(13) 0.0112(10) -0.0131(11) 0.0110(10)
N1 0.0509(11) 0.0460(12) 0.0583(11) -0.0002(9) -0.0052(9) 0.0132(9)
C8 0.0522(13) 0.0406(13) 0.0577(14) -0.0050(10) -0.0024(11) 0.0105(10)
C9 0.0433(12) 0.0463(13) 0.0502(13) -0.0014(10) 0.0022(10) 0.0083(10)
N2 0.0445(10) 0.0500(12) 0.0522(11) -0.0007(9) 0.0006(8) 0.0051(9)
C10 0.0479(13) 0.0477(14) 0.0549(13) 0.0016(10) -0.0021(10) -0.0019(11)
C11 0.0452(13) 0.0565(15) 0.0488(12) 0.0065(11) 0.0004(10) -0.0039(11)
C12 0.0447(13) 0.0657(17) 0.0545(13) 0.0013(12) 0.0040(11) 0.0015(12)
C13 0.0485(15) 0.106(2) 0.0659(16) -0.0086(16) -0.0055(13) -0.0053(17)
C14 0.0565(17) 0.126(3) 0.0732(19) 0.0256(19) -0.0144(14) 0.004(2)
C15 0.082(2) 0.091(2) 0.087(2) 0.0381(19) -0.0138(17) 0.0023(18)
C16 0.0686(17) 0.0658(18) 0.0677(16) 0.0206(14) -0.0088(13) -0.0037(14)

loop_
_atom_type_symbol
_atom_type_description
_atom_type_scat_dispersion_real
_atom_type_scat_dispersion_imag
_atom_type_scat_source
C C 0.0033 0.0016 'International Tables Vol C Tables 4.2.6.8 and 6.1.1.4'
H H 0.0000 0.0000 'International Tables Vol C Tables 4.2.6.8 and 6.1.1.4'
N N 0.0061 0.0033 'International Tables Vol C Tables 4.2.6.8 and 6.1.1.4'
O O 0.0106 0.0060 'International Tables Vol C Tables 4.2.6.8 and 6.1.1.4'
S S 0.1246 0.1234 'International Tables Vol C Tables 4.2.6.8 and 6.1.1.4'

loop_
_geom_angle_atom_site_label_1
_geom_angle_atom_site_label_2
_geom_angle_atom_site_label_3
_geom_angle_site_symmetry_3
_geom_angle
_geom_angle_publ_flag
N2 C10 C11 . 122.3(2) y
C9 C8 S2 . 121.82(18) y
N2 C9 S1 . 126.64(17) y
N1 C1 S1 . 114.32(17) y
N1 C1 C2 . 123.9(2) y
C8 S2 S2 2_655 100.33(8) y
C10 N2 C9 . 123.1(2) y
N1 C8 S2 . 122.42(18) y
C9 S1 C1 . 89.02(11) y
C1 N1 C8 . 111.53(19) y
C2 C1 S1 . 121.81(18) y
C12 O1 H1 . 108(2) ?
C3 C2 C7 . 118.4(2) ?
C3 C2 C1 . 121.5(2) ?
C7 C2 C1 . 120.1(2) ?
C4 C3 C2 . 121.8(3) ?
C4 C3 H3 . 119.1 ?
C2 C3 H3 . 119.1 ?
C3 C4 C5 . 118.7(3) ?
C3 C4 H4 . 120.7 ?
C5 C4 H4 . 120.7 ?
C6 C5 C4 . 120.9(3) ?
C6 C5 H5 . 119.5 ?
C4 C5 H5 . 119.5 ?
C5 C6 C7 . 120.5(3) ?
C5 C6 H6 . 119.7 ?
C7 C6 H6 . 119.7 ?
O2 C7 C6 . 117.6(2) ?
O2 C7 C2 . 122.7(2) ?
C6 C7 C2 . 119.7(3) ?
C7 O2 H2 . 110(3) ?
C9 C8 N1 . 115.7(2) ?
C8 C9 N2 . 123.9(2) ?
C8 C9 S1 . 109.45(17) ?
N2 C10 H10 . 118.9 ?
C11 C10 H10 . 118.9 ?
C16 C11 C12 . 118.9(2) ?
C16 C11 C10 . 119.3(2) ?
C12 C11 C10 . 121.8(2) ?
O1 C12 C13 . 118.1(3) ?
O1 C12 C11 . 122.7(2) ?
C13 C12 C11 . 119.2(3) ?
C14 C13 C12 . 119.9(3) ?
C14 C13 H13 . 120.1 ?
C12 C13 H13 . 120.1 ?
C13 C14 C15 . 121.6(3) ?
C13 C14 H14 . 119.2 ?
C15 C14 H14 . 119.2 ?
C16 C15 C14 . 119.5(3) ?
C16 C15 H15 . 120.2 ?
C14 C15 H15 . 120.2 ?
C15 C16 C11 . 120.8(3) ?
C15 C16 H16 . 119.6 ?
C11 C16 H16 . 119.6 ?

loop_
_geom_bond_atom_site_label_1
_geom_bond_atom_site_label_2
_geom_bond_site_symmetry_2
_geom_bond_distance
_geom_bond_publ_flag
N2 C10 . 1.275(3) y
C1 N1 . 1.307(3) y
C8 C9 . 1.366(3) y
C10 C11 . 1.437(3) y
S1 C1 . 1.740(2) y
S2 S2 2_655 2.1089(16) y
C9 N2 . 1.380(3) y
N1 C8 . 1.368(3) y
C1 C2 . 1.461(3) y
S1 C9 . 1.740(2) y
S2 C8 . 1.745(2) y
O1 C12 . 1.344(3) ?
O1 H1 . 0.92(3) ?
C2 C3 . 1.389(4) ?
C2 C7 . 1.406(3) ?
C3 C4 . 1.375(3) ?
C3 H3 . 0.9300 ?
C4 C5 . 1.392(4) ?
C4 H4 . 0.9300 ?
C5 C6 . 1.364(4) ?
C5 H5 . 0.9300 ?
C6 C7 . 1.384(3) ?
C6 H6 . 0.9300 ?
C7 O2 . 1.354(3) ?
O2 H2 . 0.88(4) ?
C10 H10 . 0.9300 ?
C11 C16 . 1.398(4) ?
C11 C12 . 1.414(3) ?
C12 C13 . 1.391(3) ?
C13 C14 . 1.371(5) ?
C13 H13 . 0.9300 ?
C14 C15 . 1.376(5) ?
C14 H14 . 0.9300 ?
C15 C16 . 1.369(4) ?
C15 H15 . 0.9300 ?
C16 H16 . 0.9300 ?

loop_
_geom_hbond_atom_site_label_D
_geom_hbond_atom_site_label_H
_geom_hbond_atom_site_label_A
_geom_hbond_site_symmetry_A
_geom_hbond_distance_DH
_geom_hbond_distance_HA
_geom_hbond_distance_DA
_geom_hbond_angle_DHA
O1 H1 N2 . 0.92(3) 1.83(3) 2.649(3) 146(3)
O2 H2 N1 . 0.88(4) 1.87(4) 2.644(3) 145(4)
C10 H10 S2 1_565 0.93 2.89 3.767(3) 158.4

loop_
_geom_torsion_atom_site_label_1
_geom_torsion_atom_site_label_2
_geom_torsion_atom_site_label_3
_geom_torsion_atom_site_label_4
_geom_torsion_site_symmetry_1
_geom_torsion
_geom_torsion_publ_flag
S2 S2 C8 C9 2_655 95.8(2) yes
C1 C2 C7 O2 . 1.6(3) yes
C8 N1 C1 S1 . 0.4(2) yes
C9 N2 C10 C11 . -179.2(2) yes
S2 S2 C8 N1 2_655 -80.7(2) yes
C8 N1 C1 C2 . 179.2(2) yes
C10 N2 C9 C8 . -174.2(2) yes

_cod_database_fobs_code 2020791
